data_1540568
loop_
_publ_author_name
'Tofanelli, Marcus A.'
'Salorinne, Kirsi'
'Ni, Thomas W.'
'Malola, Sami'
'Newell, Brian'
'Phillips, Billy'
'H\"akkinen, Hannu'
'Ackerson, Christopher J.'

_publ_section_title
;
 Jahn--Teller effects in Au25(SR)18
;
_journal_issue 3
_journal_name_full 'Chem. Sci.'
_journal_page_first 1882
_journal_paper_doi 10.1039/C5SC02134K
_journal_volume 7
_journal_year 2016
_chemical_compound_source N/A
_chemical_formula_sum 'C144 H180 Au25 F6 P S18'
_chemical_formula_weight 7557.08
_chemical_name_systematic 'Au25(PET)18 +1'
_space_group_crystal_system triclinic
_space_group_IT_number 2
_space_group_name_Hall '-P 1'
_space_group_name_H-M_alt 'P -1'
_symmetry_space_group_name_Hall '-P 1'
_symmetry_space_group_name_H-M 'P -1'
_atom_sites_solution_hydrogens geom
_audit_creation_method SHELXL-2014/7
_audit_update_record
;
2015-03-30 deposited with the CCDC.
2015-11-24 downloaded from the CCDC.
;
_cell_angle_alpha 93.765(2)
_cell_angle_beta 114.867(2)
_cell_angle_gamma 112.147(2)
_cell_formula_units_Z 1
_cell_length_a 16.8533(7)
_cell_length_b 17.7750(8)
_cell_length_c 18.2364(8)
_cell_measurement_temperature 120(2)
_cell_volume 4424.4(4)
_computing_structure_refinement 'SHELXL-2014/7 (Sheldrick, 2014)'
_diffrn_ambient_temperature 120(2)
_diffrn_measured_fraction_theta_full 1.000
_diffrn_measured_fraction_theta_max 0.998
_diffrn_radiation_type MoK\a
_diffrn_radiation_wavelength 0.71073
_diffrn_reflns_av_R_equivalents 0.1116
_diffrn_reflns_av_unetI/netI 0.0528
_diffrn_reflns_laue_measured_fraction_full 1.000
_diffrn_reflns_laue_measured_fraction_max 0.998
_diffrn_reflns_limit_h_max 22
_diffrn_reflns_limit_h_min -22
_diffrn_reflns_limit_k_max 23
_diffrn_reflns_limit_k_min -23
_diffrn_reflns_limit_l_max 24
_diffrn_reflns_limit_l_min -24
_diffrn_reflns_number 218410
_diffrn_reflns_point_group_measured_fraction_full 1.000
_diffrn_reflns_point_group_measured_fraction_max 0.998
_diffrn_reflns_theta_full 25.242
_diffrn_reflns_theta_max 28.399
_diffrn_reflns_theta_min 1.420
_exptl_absorpt_coefficient_mu 20.897
_exptl_crystal_colour Black
_exptl_crystal_density_diffrn 2.836
_exptl_crystal_F_000 3376
_exptl_crystal_recrystallization_method 'Re-crystallisation from solvent: EtOH/Toluene'
_exptl_crystal_size_max 0.238
_exptl_crystal_size_mid 0.136
_exptl_crystal_size_min 0.092
_refine_diff_density_max 12.648
_refine_diff_density_min -8.518
_refine_diff_density_rms 0.843
_refine_ls_extinction_method none
_refine_ls_goodness_of_fit_ref 1.074
_refine_ls_hydrogen_treatment constr
_refine_ls_matrix_type full
_refine_ls_number_parameters 907
_refine_ls_number_reflns 22176
_refine_ls_number_restraints 0
_refine_ls_restrained_S_all 1.074
_refine_ls_R_factor_all 0.0769
_refine_ls_R_factor_gt 0.0482
_refine_ls_shift/su_max 0.157
_refine_ls_shift/su_mean 0.002
_refine_ls_structure_factor_coef Fsqd
_refine_ls_weighting_details 'w=1/[\s^2^(Fo^2^)+(0.0740P)^2^+120.1930P] where P=(Fo^2^+2Fc^2^)/3'
_refine_ls_weighting_scheme calc
_refine_ls_wR_factor_gt 0.1268
_refine_ls_wR_factor_ref 0.1501
_reflns_Friedel_coverage 0.000
_reflns_number_gt 16640
_reflns_number_total 22176
_reflns_threshold_expression 'I > 2\s(I)'
_cod_data_source_file c5sc02134k2.cif
_cod_data_source_block ca01_xs_redo_r5
_cod_depositor_comments 'Adding full bibliography for 1540567--1540568.cif.'
_cod_original_cell_volume 4424.4(3)
_cod_database_code 1540568
_shelx_shelxl_version_number 2014/7
_shelx_space_group_comment
;
The symmetry employed for this shelxl refinement is uniquely defined
by the following loop, which should always be used as a source of
symmetry information in preference to the above space-group names.
They are only intended as comments.
;
_shelx_estimated_absorpt_t_min 0.083
_shelx_estimated_absorpt_t_max 0.249

loop_
_space_group_symop_operation_xyz
'x, y, z'
'-x, -y, -z'

loop_
_atom_site_label
_atom_site_type_symbol
_atom_site_fract_x
_atom_site_fract_y
_atom_site_fract_z
_atom_site_U_iso_or_equiv
_atom_site_adp_type
_atom_site_occupancy
_atom_site_site_symmetry_order
_atom_site_calc_flag
_atom_site_refinement_flags_posn
_atom_site_refinement_flags_adp
_atom_site_refinement_flags_occupancy
Au1 Au 1.0000 0.5000 0.5000 0.01143(13) Uani 1 2 d S . P
Au2 Au 1.13667(4) 0.52373(3) 0.31115(3) 0.01943(11) Uani 1 1 d . . .
Au3 Au 1.22037(4) 0.72330(3) 0.43372(3) 0.01890(11) Uani 1 1 d . . .
Au4 Au 1.02055(4) 0.57671(3) 0.37435(3) 0.01684(11) Uani 1 1 d . . .
Au5 Au 0.82034(4) 0.43474(4) 0.50143(4) 0.02214(12) Uani 1 1 d . . .
Au6 Au 0.82055(4) 0.59766(3) 0.25986(3) 0.02111(12) Uani 1 1 d . . .
Au7 Au 0.82532(4) 0.44665(3) 0.34578(3) 0.01692(11) Uani 1 1 d . . .
Au8 Au 0.94820(4) 0.22576(3) 0.38356(3) 0.01826(11) Uani 1 1 d . . .
Au9 Au 0.76371(4) 0.26812(3) 0.23645(3) 0.01932(11) Uani 1 1 d . . .
Au10 Au 0.97252(4) 0.39823(3) 0.35876(3) 0.01880(11) Uani 1 1 d . . .
Au11 Au 0.69007(4) 0.51761(3) 0.36896(3) 0.01983(11) Uani 1 1 d . . .
Au12 Au 0.87272(4) 0.32576(3) 0.44209(4) 0.02219(12) Uani 1 1 d . . .
Au13 Au 0.91192(4) 0.60289(3) 0.44883(4) 0.02605(13) Uani 1 1 d . . .
S1 S 0.8022(3) 0.1581(2) 0.2604(2) 0.0221(7) Uani 1 1 d . . .
S3 S 0.6988(3) 0.4763(2) 0.4877(2) 0.0212(7) Uani 1 1 d . . .
S2 S 1.0952(3) 0.2765(2) 0.5049(2) 0.0207(7) Uani 1 1 d . . .
S4 S 0.6721(3) 0.5684(2) 0.2528(2) 0.0234(7) Uani 1 1 d . . .
S5 S 0.9622(3) 0.6263(2) 0.2530(2) 0.0210(7) Uani 1 1 d . . .
S6 S 0.7276(3) 0.3773(2) 0.1993(2) 0.0210(7) Uani 1 1 d . . .
S7 S 1.2537(3) 0.6594(2) 0.3447(2) 0.0208(7) Uani 1 1 d . . .
S8 S 1.0268(3) 0.3830(2) 0.2628(2) 0.0201(7) Uani 1 1 d . . .
S9 S 1.1926(3) 0.7989(2) 0.5190(2) 0.0216(7) Uani 1 1 d . . .
C1 C 1.0597(11) 0.2115(9) 0.5684(10) 0.027(3) Uani 1 1 d . . .
H1 H 1.0469 0.2295 0.6107 0.033 Uiso 1 1 calc R U .
H1A H 1.1082 0.2396 0.6283 0.033 Uiso 1 1 calc R U .
H1B H 0.9955 0.2055 0.5603 0.033 Uiso 1 1 calc R U .
C2 C 1.1077(11) 0.3331(9) 0.3008(9) 0.024(3) Uani 1 1 d . . .
H2 H 1.1216 0.3141 0.3502 0.029 Uiso 1 1 calc R U .
H2A H 1.1616 0.3667 0.3579 0.029 Uiso 1 1 calc R U .
H2B H 1.0708 0.2762 0.3043 0.029 Uiso 1 1 calc R U .
C3 C 0.9233(11) 0.5371(10) 0.1685(10) 0.028(3) Uani 1 1 d . . .
H3 H 0.9348 0.4895 0.1783 0.034 Uiso 1 1 calc R U .
H3A H 0.9815 0.5307 0.1748 0.034 Uiso 1 1 calc R U .
H3B H 0.8793 0.4850 0.1743 0.034 Uiso 1 1 calc R U .
C4 C 0.6720(12) 0.6694(11) 0.2794(11) 0.032(4) Uani 1 1 d . . .
H4 H 0.7231 0.7230 0.2900 0.039 Uiso 1 1 calc R U .
H4A H 0.7293 0.7041 0.3347 0.039 Uiso 1 1 calc R U .
H4B H 0.6772 0.7003 0.2371 0.039 Uiso 1 1 calc R U .
C5 C 0.5781(12) 0.6556(11) 0.2821(13) 0.038(4) Uani 1 1 d . . .
H5 H 0.5311 0.6017 0.2765 0.045 Uiso 1 1 calc R U .
H5A H 0.5214 0.6152 0.2290 0.045 Uiso 1 1 calc R U .
H5B H 0.5769 0.6296 0.3283 0.045 Uiso 1 1 calc R U .
C6 C 0.5664(11) 0.7344(10) 0.2945(11) 0.029(3) Uani 1 1 d . . .
C7 C 0.5735(14) 0.7696(11) 0.3678(11) 0.037(4) Uani 1 1 d . . .
H7 H 0.5896 0.7449 0.4133 0.045 Uiso 1 1 calc R U .
C8 C 0.5585(16) 0.8376(12) 0.3772(13) 0.048(5) Uani 1 1 d . . .
H8 H 0.5645 0.8603 0.4290 0.057 Uiso 1 1 calc R U .
C9 C 0.5343(13) 0.8750(11) 0.3122(14) 0.043(5) Uani 1 1 d . . .
H9 H 0.5229 0.9228 0.3190 0.051 Uiso 1 1 calc R U .
C10 C 0.5267(15) 0.8425(12) 0.2375(12) 0.043(5) Uani 1 1 d . . .
H10 H 0.5092 0.8671 0.1921 0.052 Uiso 1 1 calc R U .
C11 C 0.5449(15) 0.7739(12) 0.2294(12) 0.041(4) Uani 1 1 d . . .
H11 H 0.5428 0.7529 0.1790 0.050 Uiso 1 1 calc R U .
C12 C 0.5855(10) 0.3785(10) 0.4547(9) 0.023(3) Uani 1 1 d . . .
H12 H 0.5833 0.3244 0.4563 0.027 Uiso 1 1 calc R U .
H12A H 0.5764 0.3374 0.4089 0.027 Uiso 1 1 calc R U .
H12B H 0.5919 0.3533 0.5025 0.027 Uiso 1 1 calc R U .
C13 C 0.4972(11) 0.3950(10) 0.4249(10) 0.026(3) Uani 1 1 d . . .
H13 H 0.4998 0.4485 0.4188 0.031 Uiso 1 1 calc R U .
H13A H 0.5100 0.4408 0.4685 0.031 Uiso 1 1 calc R U .
H13B H 0.4876 0.4150 0.3738 0.031 Uiso 1 1 calc R U .
C14 C 0.4051(11) 0.3199(10) 0.4057(9) 0.022(3) Uani 1 1 d . . .
C15 C 0.3549(11) 0.3209(11) 0.4491(10) 0.029(3) Uani 1 1 d . . .
H15 H 0.3801 0.3691 0.4929 0.035 Uiso 1 1 calc R U .
C16 C 0.2674(13) 0.2515(13) 0.4286(12) 0.040(5) Uani 1 1 d . . .
H16 H 0.2305 0.2546 0.4551 0.048 Uiso 1 1 calc R U .
C17 C 0.2342(14) 0.1790(13) 0.3709(15) 0.049(6) Uani 1 1 d . . .
H17 H 0.1770 0.1307 0.3605 0.059 Uiso 1 1 calc R U .
C18 C 0.3693(12) 0.2473(11) 0.3442(11) 0.034(4) Uani 1 1 d . . .
H18 H 0.4028 0.2462 0.3136 0.040 Uiso 1 1 calc R U .
C19 C 0.6002(11) 0.3474(10) 0.1644(9) 0.027(3) Uani 1 1 d . . .
H19 H 0.5617 0.3604 0.1163 0.032 Uiso 1 1 calc R U .
H19A H 0.5908 0.3991 0.1635 0.032 Uiso 1 1 calc R U .
H19B H 0.5621 0.3117 0.1059 0.032 Uiso 1 1 calc R U .
C20 C 0.5575(11) 0.3006(10) 0.2153(10) 0.026(3) Uani 1 1 d . . .
H20 H 0.5936 0.2854 0.2627 0.031 Uiso 1 1 calc R U .
H20A H 0.5957 0.3352 0.2742 0.031 Uiso 1 1 calc R U .
H20B H 0.5637 0.2474 0.2145 0.031 Uiso 1 1 calc R U .
C21 C 0.4500(11) 0.2803(11) 0.1824(9) 0.028(3) Uani 1 1 d . . .
C22 C 0.4244(13) 0.3454(11) 0.1864(11) 0.032(4) Uani 1 1 d . . .
H22 H 0.4736 0.4021 0.2110 0.038 Uiso 1 1 calc R U .
C23 C 0.3262(14) 0.3273(12) 0.1539(12) 0.040(4) Uani 1 1 d . . .
H23 H 0.3088 0.3722 0.1555 0.048 Uiso 1 1 calc R U .
C24 C 1.1500(11) 0.3258(10) 0.2436(10) 0.026(3) Uani 1 1 d . . .
H24 H 1.1374 0.2732 0.2138 0.032 Uiso 1 1 calc R U .
H24A H 1.1890 0.2944 0.2639 0.032 Uiso 1 1 calc R U .
H24B H 1.0955 0.2925 0.1867 0.032 Uiso 1 1 calc R U .
C25 C 1.2125(11) 0.4076(9) 0.2381(9) 0.022(3) Uani 1 1 d . . .
C26 C 1.3065(11) 0.4622(11) 0.3069(10) 0.027(3) Uani 1 1 d . . .
H26 H 1.3302 0.4448 0.3567 0.033 Uiso 1 1 calc R U .
C27 C 1.3632(13) 0.5388(12) 0.3030(11) 0.035(4) Uani 1 1 d . . .
H27 H 1.4248 0.5744 0.3502 0.042 Uiso 1 1 calc R U .
C28 C 1.3315(12) 0.5651(11) 0.2306(11) 0.031(4) Uani 1 1 d . . .
H28 H 1.3721 0.6181 0.2282 0.038 Uiso 1 1 calc R U .
C29 C 1.2401(14) 0.5141(11) 0.1611(11) 0.035(4) Uani 1 1 d . . .
H29 H 1.2175 0.5322 0.1117 0.043 Uiso 1 1 calc R U .
C30 C 1.1814(11) 0.4340(10) 0.1660(10) 0.025(3) Uani 1 1 d . . .
H30 H 1.1198 0.3982 0.1188 0.030 Uiso 1 1 calc R U .
C31 C 1.3129(10) 0.8728(8) 0.6033(8) 0.020(3) Uani 1 1 d . . .
H31 H 1.3305 0.9308 0.6213 0.023 Uiso 1 1 calc R U .
H31A H 1.3428 0.9184 0.5811 0.023 Uiso 1 1 calc R U .
H31B H 1.3047 0.8987 0.6476 0.023 Uiso 1 1 calc R U .
C32 C 1.3812(10) 0.8368(9) 0.6417(9) 0.024(3) Uani 1 1 d . . .
H32 H 1.3647 0.7789 0.6242 0.028 Uiso 1 1 calc R U .
H32A H 1.3903 0.8112 0.5977 0.028 Uiso 1 1 calc R U .
H32B H 1.3518 0.7912 0.6641 0.028 Uiso 1 1 calc R U .
C33 C 1.4816(10) 0.9015(9) 0.7127(9) 0.023(3) Uani 1 1 d . . .
C35 C 1.6540(11) 0.9880(11) 0.7709(11) 0.033(4) Uani 1 1 d . . .
H35 H 1.7116 1.0037 0.7658 0.040 Uiso 1 1 calc R U .
C34 C 1.5651(12) 0.9278(10) 0.7072(10) 0.029(3) Uani 1 1 d . . .
H34 H 1.5623 0.9038 0.6576 0.035 Uiso 1 1 calc R U .
C37 C 0.9357(11) 0.6181(10) 0.0618(9) 0.026(3) Uani 1 1 d . . .
C38 C 1.0093(12) 0.6118(10) 0.0482(9) 0.028(3) Uani 1 1 d . . .
H38 H 1.0185 0.5624 0.0527 0.033 Uiso 1 1 calc R U .
C36 C 0.8705(13) 0.5469(12) 0.0808(10) 0.036(4) Uani 1 1 d . . .
H36 H 0.8035 0.5116 0.0423 0.044 Uiso 1 1 calc R U .
H36A H 0.8442 0.4937 0.0388 0.044 Uiso 1 1 calc R U .
H36B H 0.8146 0.5567 0.0755 0.044 Uiso 1 1 calc R U .
C39 C 1.2058(11) 0.6911(9) 0.2499(9) 0.022(3) Uani 1 1 d . . .
H39 H 1.1482 0.6546 0.1996 0.027 Uiso 1 1 calc R U .
H39A H 1.2024 0.6550 0.2038 0.027 Uiso 1 1 calc R U .
H39B H 1.1385 0.6823 0.2342 0.027 Uiso 1 1 calc R U .
C41 C 1.2629(12) 0.8481(9) 0.3155(9) 0.027(3) Uani 1 1 d . . .
C40 C 1.2698(13) 0.7854(10) 0.2599(10) 0.031(4) Uani 1 1 d . . .
H40 H 1.3095 0.8023 0.2337 0.037 Uiso 1 1 calc R U .
H40A H 1.3389 0.7958 0.2839 0.037 Uiso 1 1 calc R U .
H40B H 1.2496 0.7958 0.2037 0.037 Uiso 1 1 calc R U .
C42 C 1.1775(14) 0.8546(10) 0.2923(11) 0.034(4) Uani 1 1 d . . .
H42 H 1.1197 0.8165 0.2430 0.040 Uiso 1 1 calc R U .
C45 C 1.4856(10) 0.9395(9) 0.7838(9) 0.022(3) Uani 1 1 d . . .
H45 H 1.4279 0.9235 0.7887 0.026 Uiso 1 1 calc R U .
C43 C 1.6580(14) 1.0252(10) 0.8423(11) 0.039(4) Uani 1 1 d . . .
H43 H 1.7183 1.0671 0.8868 0.046 Uiso 1 1 calc R U .
C44 C 1.5743(14) 1.0010(11) 0.8479(11) 0.038(4) Uani 1 1 d . . .
H44 H 1.5767 1.0268 0.8966 0.046 Uiso 1 1 calc R U .
C46 C 1.0683(14) 0.6747(13) 0.0286(11) 0.043(5) Uani 1 1 d . . .
H46 H 1.1157 0.6679 0.0173 0.051 Uiso 1 1 calc R U .
C47 C 1.0582(13) 0.7478(13) 0.0255(12) 0.044(5) Uani 1 1 d . . .
H47 H 1.1012 0.7928 0.0149 0.052 Uiso 1 1 calc R U .
C49 C 0.9278(15) 0.6923(13) 0.0578(12) 0.043(5) Uani 1 1 d . . .
H49 H 0.8809 0.6999 0.0693 0.051 Uiso 1 1 calc R U .
C48 C 0.9868(17) 0.7565(13) 0.0374(13) 0.050(5) Uani 1 1 d . . .
H48 H 0.9776 0.8057 0.0318 0.060 Uiso 1 1 calc R U .
C51 C 0.9716(13) 0.0724(9) 0.4603(11) 0.029(3) Uani 1 1 d . . .
C55 C 0.8759(13) 0.0349(10) 0.4461(11) 0.033(4) Uani 1 1 d . . .
H55 H 0.8619 0.0445 0.4901 0.040 Uiso 1 1 calc R U .
C50 C 1.0531(14) 0.1260(10) 0.5466(11) 0.043(5) Uani 1 1 d . . .
H50 H 1.0964 0.1072 0.5838 0.051 Uiso 1 1 calc R U .
H50A H 1.1159 0.1327 0.5505 0.051 Uiso 1 1 calc R U .
H50B H 1.0436 0.0962 0.5884 0.051 Uiso 1 1 calc R U .
C52 C 0.9914(17) 0.0594(11) 0.3951(14) 0.046(5) Uani 1 1 d . . .
H52 H 1.0571 0.0843 0.4056 0.056 Uiso 1 1 calc R U .
C54 C 0.820(2) -0.0280(13) 0.3026(14) 0.061(7) Uani 1 1 d . . .
H54 H 0.7675 -0.0625 0.2489 0.073 Uiso 1 1 calc R U .
C53 C 0.916(2) 0.0100(14) 0.3139(13) 0.063(8) Uani 1 1 d . . .
H53 H 0.9290 0.0027 0.2688 0.076 Uiso 1 1 calc R U .
C59 C 1.3474(14) 0.9022(10) 0.3874(11) 0.041(5) Uani 1 1 d . . .
H59 H 1.4068 0.8984 0.4026 0.049 Uiso 1 1 calc R U .
C58 C 1.3438(15) 0.9628(11) 0.4375(11) 0.043(5) Uani 1 1 d . . .
H58 H 1.4004 0.9980 0.4890 0.052 Uiso 1 1 calc R U .
C56 C 1.1753(16) 0.9161(13) 0.3406(14) 0.048(5) Uani 1 1 d . . .
H56 H 1.1162 0.9206 0.3242 0.058 Uiso 1 1 calc R U .
C57 C 1.260(2) 0.9721(13) 0.4138(15) 0.057(6) Uani 1 1 d . . .
H57 H 1.2599 1.0159 0.4463 0.069 Uiso 1 1 calc R U .
C62 C 0.3802(12) 0.1990(11) 0.1473(11) 0.034(4) Uani 1 1 d . . .
H62 H 0.3978 0.1545 0.1439 0.040 Uiso 1 1 calc R U .
C61 C 0.2807(12) 0.1813(13) 0.1158(11) 0.038(4) Uani 1 1 d . . .
H61 H 0.2316 0.1245 0.0916 0.046 Uiso 1 1 calc R U .
C60 C 0.2539(13) 0.2452(15) 0.1197(13) 0.051(5) Uani 1 1 d . . .
H60 H 0.1872 0.2330 0.0992 0.061 Uiso 1 1 calc R U .
C65 C 0.6901(14) 0.1326(12) 0.0582(10) 0.037(4) Uani 1 1 d . . .
C63 C 0.8387(12) 0.1413(12) 0.1820(11) 0.035(4) Uani 1 1 d . . .
H63 H 0.9049 0.1621 0.1940 0.042 Uiso 1 1 calc R U .
H63A H 0.8789 0.1967 0.1781 0.042 Uiso 1 1 calc R U .
H63B H 0.8799 0.1115 0.2006 0.042 Uiso 1 1 calc R U .
C64 C 0.7550(13) 0.0920(11) 0.0982(10) 0.037(4) Uani 1 1 d . . .
H64 H 0.7431 0.0383 0.0714 0.045 Uiso 1 1 calc R U .
H64A H 0.7150 0.0369 0.1027 0.045 Uiso 1 1 calc R U .
H64B H 0.7803 0.0809 0.0607 0.045 Uiso 1 1 calc R U .
C69 C 0.7234(16) 0.2023(14) 0.0300(11) 0.047(5) Uani 1 1 d . . .
H69 H 0.7858 0.2217 0.0330 0.056 Uiso 1 1 calc R U .
C67 C 0.5442(15) 0.1450(17) 0.0195(11) 0.056(6) Uani 1 1 d . . .
H67 H 0.4812 0.1247 0.0152 0.067 Uiso 1 1 calc R U .
C66 C 0.5999(14) 0.1048(13) 0.0530(11) 0.046(5) Uani 1 1 d . . .
H66 H 0.5763 0.0575 0.0728 0.055 Uiso 1 1 calc R U .
C68 C 0.577(2) 0.214(2) -0.0083(13) 0.074(9) Uani 1 1 d . . .
H68 H 0.5370 0.2415 -0.0315 0.089 Uiso 1 1 calc R U .
C70 C 0.667(2) 0.2446(19) -0.0029(13) 0.070(8) Uani 1 1 d . . .
H70 H 0.6905 0.2932 -0.0209 0.084 Uiso 1 1 calc R U .
C71 C 0.2845(15) 0.1760(13) 0.3271(15) 0.054(6) Uani 1 1 d . . .
H71 H 0.2613 0.1261 0.2862 0.065 Uiso 1 1 calc R U .
C72 C 0.8013(14) -0.0161(11) 0.3681(14) 0.046(5) Uani 1 1 d . . .
H72 H 0.7362 -0.0434 0.3593 0.055 Uiso 1 1 calc R U .
F5 F 0.0546(19) 1.0634(14) 0.9488(18) 0.151(10) Uani 1 1 d . . .
F6 F 0.116(3) 1.0009(18) 0.891(2) 0.197(14) Uani 1 1 d . . .
P3 P 0.0191(11) 0.9701(8) 0.9007(9) 0.141(5) Uani 1 1 d . . .
F7 F 0.001(2) 0.8880(14) 0.8653(19) 0.146(10) Uani 1 1 d . . .
F8 F -0.062(3) 0.934(2) 0.918(3) 0.28(3) Uani 1 1 d . . .
F11 F -0.0427(16) 1.0100(18) 0.8186(11) 0.150(10) Uani 1 1 d . . .
F13 F 0.092(4) 0.953(3) 0.985(4) 0.30(3) Uani 1 1 d . . .

loop_
_atom_site_aniso_label
_atom_site_aniso_U_11
_atom_site_aniso_U_22
_atom_site_aniso_U_33
_atom_site_aniso_U_23
_atom_site_aniso_U_13
_atom_site_aniso_U_12
Au1 0.0124(3) 0.0101(3) 0.0109(3) 0.0029(2) 0.0059(2) 0.0038(2)
Au2 0.0220(3) 0.0221(3) 0.0195(3) 0.0089(2) 0.0129(2) 0.0111(2)
Au3 0.0195(3) 0.0192(3) 0.0156(2) 0.0037(2) 0.0095(2) 0.0054(2)
Au4 0.0182(2) 0.0192(2) 0.0151(2) 0.0083(2) 0.0095(2) 0.0081(2)
Au5 0.0166(2) 0.0312(3) 0.0251(3) 0.0168(2) 0.0127(2) 0.0124(2)
Au6 0.0225(3) 0.0204(3) 0.0215(3) 0.0081(2) 0.0099(2) 0.0110(2)
Au7 0.0151(2) 0.0158(2) 0.0143(2) 0.00085(19) 0.00405(19) 0.00544(19)
Au8 0.0221(3) 0.0143(2) 0.0191(2) 0.00275(19) 0.0108(2) 0.0081(2)
Au9 0.0176(2) 0.0183(3) 0.0172(2) 0.0006(2) 0.0064(2) 0.0063(2)
Au10 0.0257(3) 0.0156(2) 0.0185(2) 0.0038(2) 0.0142(2) 0.0085(2)
Au11 0.0198(3) 0.0163(2) 0.0200(3) 0.0062(2) 0.0071(2) 0.0074(2)
Au12 0.0253(3) 0.0129(2) 0.0262(3) 0.0004(2) 0.0174(2) 0.0015(2)
Au13 0.0241(3) 0.0164(3) 0.0264(3) -0.0016(2) 0.0014(2) 0.0116(2)
S1 0.0248(18) 0.0188(17) 0.0184(16) 0.0011(13) 0.0095(14) 0.0072(14)
S3 0.0220(17) 0.0205(17) 0.0192(16) 0.0053(14) 0.0075(14) 0.0104(14)
S2 0.0214(17) 0.0148(16) 0.0274(18) 0.0027(14) 0.0126(15) 0.0091(14)
S4 0.0230(17) 0.0277(19) 0.0231(18) 0.0125(15) 0.0107(15) 0.0143(15)
S5 0.0229(17) 0.0188(16) 0.0190(16) 0.0090(14) 0.0096(14) 0.0071(14)
S6 0.0175(16) 0.0232(17) 0.0167(16) 0.0021(14) 0.0059(13) 0.0069(14)
S7 0.0235(17) 0.0221(17) 0.0186(16) 0.0056(14) 0.0123(14) 0.0094(14)
S8 0.0189(16) 0.0233(17) 0.0216(17) 0.0073(14) 0.0115(14) 0.0104(14)
S9 0.0206(17) 0.0245(18) 0.0183(16) 0.0057(14) 0.0106(14) 0.0073(14)
C1 0.026(8) 0.015(7) 0.023(7) -0.001(6) 0.003(6) 0.002(6)
C2 0.031(8) 0.022(7) 0.024(7) 0.012(6) 0.014(6) 0.013(6)
C3 0.019(7) 0.034(9) 0.028(8) 0.013(7) 0.010(6) 0.010(6)
C4 0.024(8) 0.039(9) 0.036(9) 0.015(8) 0.016(7) 0.015(7)
C5 0.026(8) 0.032(9) 0.062(12) 0.021(9) 0.024(9) 0.015(7)
C6 0.019(7) 0.027(8) 0.046(10) 0.012(7) 0.018(7) 0.012(6)
C7 0.050(11) 0.036(10) 0.029(9) 0.011(8) 0.017(8) 0.025(9)
C8 0.064(13) 0.028(9) 0.041(11) 0.003(8) 0.026(10) 0.012(9)
C9 0.037(10) 0.020(8) 0.075(14) 0.002(9) 0.030(10) 0.015(7)
C10 0.059(12) 0.038(10) 0.035(10) 0.014(8) 0.016(9) 0.032(10)
C11 0.057(12) 0.046(11) 0.032(9) 0.007(8) 0.020(9) 0.034(10)
C12 0.023(7) 0.034(8) 0.025(7) 0.014(6) 0.013(6) 0.023(7)
C13 0.029(8) 0.030(8) 0.028(8) 0.009(7) 0.014(7) 0.021(7)
C14 0.027(7) 0.034(8) 0.023(7) 0.017(6) 0.016(6) 0.024(7)
C15 0.027(8) 0.048(10) 0.029(8) 0.023(8) 0.016(7) 0.028(8)
C16 0.040(10) 0.065(13) 0.048(11) 0.039(10) 0.034(9) 0.037(10)
C17 0.042(11) 0.050(12) 0.097(17) 0.048(12) 0.057(12) 0.029(10)
C18 0.031(9) 0.034(9) 0.030(9) 0.009(7) 0.014(7) 0.011(7)
C19 0.025(8) 0.036(9) 0.018(7) 0.005(6) 0.008(6) 0.017(7)
C20 0.023(7) 0.025(8) 0.028(8) 0.009(6) 0.011(6) 0.011(6)
C21 0.028(8) 0.036(9) 0.021(7) 0.014(7) 0.014(6) 0.012(7)
C22 0.044(10) 0.029(8) 0.039(9) 0.016(7) 0.031(8) 0.018(8)
C23 0.040(10) 0.044(11) 0.048(11) 0.008(9) 0.030(9) 0.021(9)
C24 0.029(8) 0.029(8) 0.034(8) 0.007(7) 0.025(7) 0.015(7)
C25 0.031(8) 0.028(8) 0.024(7) 0.012(6) 0.021(6) 0.019(7)
C26 0.025(8) 0.039(9) 0.026(8) 0.013(7) 0.018(7) 0.015(7)
C27 0.029(8) 0.053(11) 0.034(9) 0.013(8) 0.024(8) 0.017(8)
C28 0.030(8) 0.034(9) 0.038(9) 0.017(8) 0.024(8) 0.012(7)
C29 0.050(11) 0.043(10) 0.031(9) 0.013(8) 0.033(8) 0.023(9)
C30 0.024(7) 0.026(8) 0.023(7) 0.002(6) 0.011(6) 0.010(6)
C31 0.026(7) 0.008(6) 0.018(7) 0.001(5) 0.008(6) 0.004(5)
C32 0.024(7) 0.017(7) 0.020(7) 0.000(6) 0.005(6) 0.007(6)
C33 0.021(7) 0.021(7) 0.018(7) 0.002(6) 0.007(6) 0.005(6)
C35 0.017(7) 0.034(9) 0.039(9) 0.023(8) 0.012(7) 0.003(7)
C34 0.033(8) 0.027(8) 0.022(7) 0.003(6) 0.017(7) 0.007(7)
C37 0.029(8) 0.031(8) 0.018(7) 0.012(6) 0.014(6) 0.011(7)
C38 0.030(8) 0.026(8) 0.021(7) 0.000(6) 0.010(6) 0.012(7)
C36 0.029(9) 0.049(11) 0.016(7) 0.007(7) 0.011(7) 0.004(8)
C39 0.022(7) 0.028(8) 0.015(6) 0.011(6) 0.011(6) 0.007(6)
C41 0.036(9) 0.019(7) 0.018(7) 0.002(6) 0.014(7) 0.004(6)
C40 0.043(10) 0.025(8) 0.023(8) 0.009(6) 0.019(7) 0.010(7)
C42 0.052(11) 0.023(8) 0.037(9) 0.016(7) 0.026(8) 0.021(8)
C45 0.016(7) 0.024(7) 0.024(7) 0.008(6) 0.010(6) 0.006(6)
C43 0.040(10) 0.020(8) 0.032(9) 0.006(7) 0.010(8) 0.000(7)
C44 0.047(11) 0.032(9) 0.026(8) -0.007(7) 0.012(8) 0.017(8)
C46 0.035(10) 0.062(13) 0.033(9) 0.019(9) 0.024(8) 0.014(9)
C47 0.031(9) 0.043(11) 0.033(10) 0.012(8) 0.006(8) 0.005(8)
C49 0.054(12) 0.061(13) 0.039(10) 0.015(9) 0.032(9) 0.038(11)
C48 0.068(14) 0.038(11) 0.045(11) 0.017(9) 0.021(11) 0.031(11)
C51 0.041(9) 0.018(7) 0.036(9) 0.012(7) 0.017(8) 0.020(7)
C55 0.042(10) 0.023(8) 0.029(8) 0.004(7) 0.010(7) 0.018(7)
C50 0.041(10) 0.013(7) 0.042(10) 0.012(7) -0.004(8) 0.008(7)
C52 0.067(14) 0.021(8) 0.063(13) 0.014(9) 0.042(12) 0.019(9)
C54 0.090(18) 0.030(10) 0.038(11) 0.000(9) 0.000(12) 0.040(12)
C53 0.14(2) 0.051(13) 0.036(11) 0.024(10) 0.046(14) 0.068(16)
C59 0.044(10) 0.022(8) 0.033(9) 0.005(7) 0.019(8) -0.008(7)
C58 0.056(12) 0.025(9) 0.030(9) -0.001(7) 0.026(9) -0.004(8)
C56 0.056(13) 0.042(11) 0.055(13) 0.014(10) 0.028(11) 0.027(10)
C57 0.11(2) 0.030(10) 0.063(14) 0.013(10) 0.062(15) 0.031(12)
C62 0.023(8) 0.039(10) 0.035(9) 0.013(8) 0.016(7) 0.009(7)
C61 0.022(8) 0.053(11) 0.036(10) 0.013(9) 0.012(7) 0.016(8)
C60 0.023(9) 0.082(16) 0.050(12) 0.022(11) 0.019(9) 0.024(10)
C65 0.046(10) 0.043(10) 0.016(7) 0.002(7) 0.015(7) 0.014(9)
C63 0.030(9) 0.049(11) 0.035(9) 0.000(8) 0.022(8) 0.021(8)
C64 0.048(10) 0.029(9) 0.025(8) -0.013(7) 0.011(8) 0.018(8)
C69 0.059(13) 0.073(14) 0.024(9) 0.022(9) 0.028(9) 0.034(11)
C67 0.032(10) 0.10(2) 0.017(8) -0.008(10) 0.004(8) 0.029(12)
C66 0.043(11) 0.047(11) 0.022(8) -0.009(8) 0.013(8) 0.002(9)
C68 0.10(2) 0.11(2) 0.023(10) 0.007(12) 0.010(12) 0.09(2)
C70 0.11(2) 0.10(2) 0.033(11) 0.037(13) 0.032(13) 0.075(19)
C71 0.037(11) 0.035(11) 0.071(15) -0.003(10) 0.023(11) 0.003(9)
C72 0.031(9) 0.020(8) 0.062(13) 0.003(8) 0.001(9) 0.012(7)
F5 0.15(2) 0.079(14) 0.19(3) 0.012(16) 0.07(2) 0.044(15)
F6 0.22(3) 0.14(2) 0.26(4) 0.03(2) 0.18(3) 0.03(2)
P3 0.134(10) 0.093(8) 0.132(10) -0.017(8) 0.073(9) -0.014(7)
F7 0.17(2) 0.089(16) 0.20(3) 0.001(16) 0.13(2) 0.034(15)
F8 0.19(3) 0.19(3) 0.46(7) -0.01(4) 0.24(4) -0.01(3)
F11 0.108(16) 0.22(3) 0.054(11) 0.051(14) 0.012(11) 0.039(17)
F13 0.36(6) 0.24(4) 0.50(8) 0.26(5) 0.28(6) 0.23(5)

loop_
_atom_type_symbol
_atom_type_description
_atom_type_scat_dispersion_real
_atom_type_scat_dispersion_imag
_atom_type_scat_source
C C 0.0033 0.0016 'International Tables Vol C Tables 4.2.6.8 and 6.1.1.4'
H H 0.0000 0.0000 'International Tables Vol C Tables 4.2.6.8 and 6.1.1.4'
F F 0.0171 0.0103 'International Tables Vol C Tables 4.2.6.8 and 6.1.1.4'
P P 0.1023 0.0942 'International Tables Vol C Tables 4.2.6.8 and 6.1.1.4'
S S 0.1246 0.1234 'International Tables Vol C Tables 4.2.6.8 and 6.1.1.4'
Au Au -2.0133 8.8022 'International Tables Vol C Tables 4.2.6.8 and 6.1.1.4'

loop_
_geom_angle_atom_site_label_1
_geom_angle_atom_site_label_2
_geom_angle_atom_site_label_3
_geom_angle
_geom_angle_site_symmetry_1
_geom_angle_site_symmetry_3
Au13 Au1 Au13 180.00(3) 2_766 .
Au13 Au1 Au10 71.037(17) 2_766 .
Au13 Au1 Au10 108.963(17) . .
Au13 Au1 Au10 108.963(17) 2_766 2_766
Au13 Au1 Au10 71.037(17) . 2_766
Au10 Au1 Au10 180.00(2) . 2_766
Au13 Au1 Au5 109.198(18) 2_766 .
Au13 Au1 Au5 70.802(18) . .
Au10 Au1 Au5 106.923(17) . .
Au10 Au1 Au5 73.076(17) 2_766 .
Au13 Au1 Au5 70.802(18) 2_766 2_766
Au13 Au1 Au5 109.199(18) . 2_766
Au10 Au1 Au5 73.078(17) . 2_766
Au10 Au1 Au5 106.923(17) 2_766 2_766
Au5 Au1 Au5 180.0 . 2_766
Au13 Au1 Au4 61.368(18) 2_766 2_766
Au13 Au1 Au4 118.631(18) . 2_766
Au10 Au1 Au4 117.358(15) . 2_766
Au10 Au1 Au4 62.641(15) 2_766 2_766
Au5 Au1 Au4 59.094(15) . 2_766
Au5 Au1 Au4 120.905(15) 2_766 2_766
Au13 Au1 Au4 118.632(18) 2_766 .
Au13 Au1 Au4 61.368(18) . .
Au10 Au1 Au4 62.642(15) . .
Au10 Au1 Au4 117.358(15) 2_766 .
Au5 Au1 Au4 120.906(15) . .
Au5 Au1 Au4 59.096(15) 2_766 .
Au4 Au1 Au4 180.00(2) 2_766 .
Au13 Au1 Au12 115.335(18) 2_766 2_766
Au13 Au1 Au12 64.666(18) . 2_766
Au10 Au1 Au12 121.472(15) . 2_766
Au10 Au1 Au12 58.528(15) 2_766 2_766
Au5 Au1 Au12 121.806(17) . 2_766
Au5 Au1 Au12 58.194(17) 2_766 2_766
Au4 Au1 Au12 114.684(16) 2_766 2_766
Au4 Au1 Au12 65.316(16) . 2_766
Au13 Au1 Au12 64.666(18) 2_766 .
Au13 Au1 Au12 115.333(18) . .
Au10 Au1 Au12 58.529(15) . .
Au10 Au1 Au12 121.470(15) 2_766 .
Au5 Au1 Au12 58.193(17) . .
Au5 Au1 Au12 121.808(17) 2_766 .
Au4 Au1 Au12 65.315(16) 2_766 .
Au4 Au1 Au12 114.685(16) . .
Au12 Au1 Au12 180.0 2_766 .
Au13 Au1 Au7 57.985(16) 2_766 2_766
Au13 Au1 Au7 122.016(16) . 2_766
Au10 Au1 Au7 119.474(16) . 2_766
Au10 Au1 Au7 60.527(16) 2_766 2_766
Au5 Au1 Au7 118.448(16) . 2_766
Au5 Au1 Au7 61.550(16) 2_766 2_766
Au4 Au1 Au7 64.458(15) 2_766 2_766
Au4 Au1 Au7 115.542(15) . 2_766
Au12 Au1 Au7 63.807(16) 2_766 2_766
Au12 Au1 Au7 116.192(16) . 2_766
Au13 Au1 Au7 122.015(16) 2_766 .
Au13 Au1 Au7 57.984(16) . .
Au10 Au1 Au7 60.527(16) . .
Au10 Au1 Au7 119.473(16) 2_766 .
Au5 Au1 Au7 61.552(16) . .
Au5 Au1 Au7 118.450(16) 2_766 .
Au4 Au1 Au7 115.542(15) 2_766 .
Au4 Au1 Au7 64.458(15) . .
Au12 Au1 Au7 116.192(16) 2_766 .
Au12 Au1 Au7 63.808(16) . .
Au7 Au1 Au7 180.00(2) 2_766 .
S7 Au2 S8 171.06(12) . .
S7 Au2 Au4 93.93(9) . .
S8 Au2 Au4 94.29(9) . .
S7 Au2 Au5 86.05(9) . 2_766
S8 Au2 Au5 101.69(9) . 2_766
Au4 Au2 Au5 53.387(16) . 2_766
S7 Au2 Au10 144.23(9) . .
S8 Au2 Au10 44.70(9) . .
Au4 Au2 Au10 54.631(16) . .
Au5 Au2 Au10 62.268(17) 2_766 .
S7 Au3 S9 174.45(13) . .
S7 Au3 Au4 93.83(9) . .
S9 Au3 Au4 90.09(9) . .
S7 Au3 Au5 88.14(9) . 2_766
S9 Au3 Au5 97.34(9) . 2_766
Au4 Au3 Au5 54.107(17) . 2_766
S7 Au3 Au12 138.58(9) . 2_766
S9 Au3 Au12 46.96(9) . 2_766
Au4 Au3 Au12 57.760(17) . 2_766
Au5 Au3 Au12 51.326(17) 2_766 2_766
S5 Au4 Au5 146.18(9) . 2_766
S5 Au4 Au1 153.37(9) . .
Au5 Au4 Au1 60.407(15) 2_766 .
S5 Au4 Au13 99.91(9) . .
Au5 Au4 Au13 107.53(2) 2_766 .
Au1 Au4 Au13 57.988(15) . .
S5 Au4 Au10 120.91(9) . .
Au5 Au4 Au10 71.83(2) 2_766 .
Au1 Au4 Au10 58.452(14) . .
Au13 Au4 Au10 103.18(2) . .
S5 Au4 Au7 97.94(9) . .
Au5 Au4 Au7 113.83(2) 2_766 .
Au1 Au4 Au7 58.073(13) . .
Au13 Au4 Au7 54.945(18) . .
Au10 Au4 Au7 57.185(17) . .
S5 Au4 Au2 89.43(9) . .
Au5 Au4 Au2 65.526(19) 2_766 .
Au1 Au4 Au2 111.743(19) . .
Au13 Au4 Au2 169.56(2) . .
Au10 Au4 Au2 67.667(18) . .
Au7 Au4 Au2 119.44(2) . .
S5 Au4 Au3 87.36(9) . .
Au5 Au4 Au3 63.477(19) 2_766 .
Au1 Au4 Au3 114.450(19) . .
Au13 Au4 Au3 114.86(2) . .
Au10 Au4 Au3 127.64(2) . .
Au7 Au4 Au3 169.09(2) . .
Au2 Au4 Au3 69.904(18) . .
S5 Au4 Au12 128.05(9) . 2_766
Au5 Au4 Au12 55.956(19) 2_766 2_766
Au1 Au4 Au12 57.381(14) . 2_766
Au13 Au4 Au12 60.677(19) . 2_766
Au10 Au4 Au12 110.67(2) . 2_766
Au7 Au4 Au12 104.88(2) . 2_766
Au2 Au4 Au12 116.76(2) . 2_766
Au3 Au4 Au12 64.574(17) . 2_766
S5 Au4 Au6 44.08(9) . .
Au5 Au4 Au6 167.53(2) 2_766 .
Au1 Au4 Au6 109.422(18) . .
Au13 Au4 Au6 60.015(18) . .
Au10 Au4 Au6 110.02(2) . .
Au7 Au4 Au6 60.605(17) . .
Au2 Au4 Au6 126.86(2) . .
Au3 Au4 Au6 119.61(2) . .
Au12 Au4 Au6 113.21(2) 2_766 .
S3 Au5 Au12 148.93(9) . .
S3 Au5 Au4 139.79(9) . 2_766
Au12 Au5 Au4 66.91(2) . 2_766
S3 Au5 Au1 138.54(9) . .
Au12 Au5 Au1 60.997(16) . .
Au4 Au5 Au1 60.499(15) 2_766 .
S3 Au5 Au7 102.35(9) . .
Au12 Au5 Au7 64.05(2) . .
Au4 Au5 Au7 115.03(2) 2_766 .
Au1 Au5 Au7 59.587(14) . .
S3 Au5 Au3 106.92(9) . 2_766
Au12 Au5 Au3 67.74(2) . 2_766
Au4 Au5 Au3 62.416(18) 2_766 2_766
Au1 Au5 Au3 113.64(2) . 2_766
Au7 Au5 Au3 126.35(3) . 2_766
S3 Au5 Au2 78.82(9) . 2_766
Au12 Au5 Au2 122.61(2) . 2_766
Au4 Au5 Au2 61.090(18) 2_766 2_766
Au1 Au5 Au2 108.39(2) . 2_766
Au7 Au5 Au2 163.18(3) . 2_766
Au3 Au5 Au2 67.980(18) 2_766 2_766
S3 Au5 Au13 85.47(9) . .
Au12 Au5 Au13 103.80(2) . .
Au4 Au5 Au13 105.49(2) 2_766 .
Au1 Au5 Au13 53.526(14) . .
Au7 Au5 Au13 52.203(17) . .
Au3 Au5 Au13 166.94(2) 2_766 .
Au2 Au5 Au13 111.67(2) 2_766 .
S3 Au5 Au10 103.11(9) . 2_766
Au12 Au5 Au10 107.04(2) . 2_766
Au4 Au5 Au10 56.094(18) 2_766 2_766
Au1 Au5 Au10 53.311(13) . 2_766
Au7 Au5 Au10 102.48(2) . 2_766
Au3 Au5 Au10 113.00(2) 2_766 2_766
Au2 Au5 Au10 61.290(17) 2_766 2_766
Au13 Au5 Au10 58.750(17) . 2_766
S3 Au5 Au11 43.08(9) . .
Au12 Au5 Au11 119.80(2) . .
Au4 Au5 Au11 159.71(3) 2_766 .
Au1 Au5 Au11 104.442(18) . .
Au7 Au5 Au11 59.807(17) . .
Au3 Au5 Au11 137.49(2) 2_766 .
Au2 Au5 Au11 117.42(2) 2_766 .
Au13 Au5 Au11 55.041(16) . .
Au10 Au5 Au11 104.46(2) 2_766 .
S4 Au6 S5 174.32(13) . .
S4 Au6 Au13 91.04(9) . .
S5 Au6 Au13 94.64(9) . .
S4 Au6 Au7 88.76(9) . .
S5 Au6 Au7 94.76(9) . .
Au13 Au6 Au7 50.766(16) . .
S4 Au6 Au4 139.01(9) . .
S5 Au6 Au4 46.17(8) . .
Au13 Au6 Au4 52.377(16) . .
Au7 Au6 Au4 55.107(15) . .
S6 Au7 Au13 138.83(9) . .
S6 Au7 Au1 150.92(9) . .
Au13 Au7 Au1 59.243(16) . .
S6 Au7 Au10 91.85(9) . .
Au13 Au7 Au10 108.88(2) . .
Au1 Au7 Au10 59.174(15) . .
S6 Au7 Au5 139.90(9) . .
Au13 Au7 Au5 70.14(2) . .
Au1 Au7 Au5 58.861(15) . .
Au10 Au7 Au5 103.86(2) . .
S6 Au7 Au12 109.97(9) . .
Au13 Au7 Au12 111.13(2) . .
Au1 Au7 Au12 57.832(14) . .
Au10 Au7 Au12 56.184(17) . .
Au5 Au7 Au12 55.511(18) . .
S6 Au7 Au4 107.73(9) . .
Au13 Au7 Au4 59.18(2) . .
Au1 Au7 Au4 57.470(13) . .
Au10 Au7 Au4 59.762(18) . .
Au5 Au7 Au4 112.08(2) . .
Au12 Au7 Au4 104.45(2) . .
S6 Au7 Au11 99.34(9) . .
Au13 Au7 Au11 62.157(19) . .
Au1 Au7 Au11 109.635(19) . .
Au10 Au7 Au11 168.80(2) . .
Au5 Au7 Au11 67.439(18) . .
Au12 Au7 Au11 119.01(2) . .
Au4 Au7 Au11 115.85(2) . .
S6 Au7 Au9 46.34(9) . .
Au13 Au7 Au9 169.45(2) . .
Au1 Au7 Au9 112.000(19) . .
Au10 Au7 Au9 60.578(17) . .
Au5 Au7 Au9 111.40(2) . .
Au12 Au7 Au9 64.248(18) . .
Au4 Au7 Au9 111.79(2) . .
Au11 Au7 Au9 128.34(2) . .
S6 Au7 Au6 76.37(9) . .
Au13 Au7 Au6 62.70(2) . .
Au1 Au7 Au6 112.022(19) . .
Au10 Au7 Au6 115.35(2) . .
Au5 Au7 Au6 125.69(2) . .
Au12 Au7 Au6 168.65(2) . .
Au4 Au7 Au6 64.289(17) . .
Au11 Au7 Au6 67.721(17) . .
Au9 Au7 Au6 119.98(2) . .
S2 Au8 S1 172.33(13) . .
S2 Au8 Au12 95.68(9) . .
S1 Au8 Au12 90.72(9) . .
S2 Au8 Au10 94.54(9) . .
S1 Au8 Au10 92.59(9) . .
Au12 Au8 Au10 55.107(17) . .
S1 Au9 S6 173.51(13) . .
S1 Au9 Au10 92.23(9) . .
S6 Au9 Au10 88.51(9) . .
S1 Au9 Au7 136.05(9) . .
S6 Au9 Au7 48.58(9) . .
Au10 Au9 Au7 54.381(16) . .
S1 Au9 Au12 82.21(9) . .
S6 Au9 Au12 103.21(9) . .
Au10 Au9 Au12 51.367(16) . .
Au7 Au9 Au12 55.197(16) . .
S8 Au10 Au12 149.32(9) . .
S8 Au10 Au1 147.89(9) . .
Au12 Au10 Au1 61.028(15) . .
S8 Au10 Au7 130.12(9) . .
Au12 Au10 Au7 64.61(2) . .
Au1 Au10 Au7 60.300(15) . .
S8 Au10 Au4 96.48(9) . .
Au12 Au10 Au4 113.59(2) . .
Au1 Au10 Au4 58.906(14) . .
Au7 Au10 Au4 63.054(18) . .
S8 Au10 Au8 91.16(9) . .
Au12 Au10 Au8 60.435(18) . .
Au1 Au10 Au8 110.214(19) . .
Au7 Au10 Au8 118.47(2) . .
Au4 Au10 Au8 167.59(2) . .
S8 Au10 Au9 92.34(9) . .
Au12 Au10 Au9 68.70(2) . .
Au1 Au10 Au9 116.77(2) . .
Au7 Au10 Au9 65.041(19) . .
Au4 Au10 Au9 118.24(2) . .
Au8 Au10 Au9 71.001(19) . .
S8 Au10 Au13 122.16(9) . 2_766
Au12 Au10 Au13 59.14(2) . 2_766
Au1 Au10 Au13 53.571(14) . 2_766
Au7 Au10 Au13 106.95(2) . 2_766
Au4 Au10 Au13 102.06(2) . 2_766
Au8 Au10 Au13 65.552(18) . 2_766
Au9 Au10 Au13 123.42(2) . 2_766
S8 Au10 Au2 43.96(9) . .
Au12 Au10 Au2 163.82(3) . .
Au1 Au10 Au2 104.287(19) . .
Au7 Au10 Au2 115.72(2) . .
Au4 Au10 Au2 57.702(16) . .
Au8 Au10 Au2 124.87(2) . .
Au9 Au10 Au2 126.97(2) . .
Au13 Au10 Au2 107.44(2) 2_766 .
S8 Au10 Au5 95.61(9) . 2_766
Au12 Au10 Au5 107.38(2) . 2_766
Au1 Au10 Au5 53.613(14) . 2_766
Au7 Au10 Au5 103.08(2) . 2_766
Au4 Au10 Au5 52.081(16) . 2_766
Au8 Au10 Au5 117.54(2) . 2_766
Au9 Au10 Au5 168.11(2) . 2_766
Au13 Au10 Au5 58.669(17) 2_766 2_766
Au2 Au10 Au5 56.442(16) . 2_766
S3 Au11 S4 173.00(13) . .
S3 Au11 Au13 90.78(9) . .
S4 Au11 Au13 92.52(9) . .
S3 Au11 Au7 96.68(9) . .
S4 Au11 Au7 90.21(9) . .
Au13 Au11 Au7 51.878(17) . .
S3 Au11 Au5 44.42(9) . .
S4 Au11 Au5 142.18(9) . .
Au13 Au11 Au5 60.215(17) . .
Au7 Au11 Au5 52.754(16) . .
S9 Au12 Au5 104.69(9) 2_766 .
S9 Au12 Au10 144.62(9) 2_766 .
Au5 Au12 Au10 110.65(2) . .
S9 Au12 Au1 145.65(9) 2_766 .
Au5 Au12 Au1 60.811(16) . .
Au10 Au12 Au1 60.443(15) . .
S9 Au12 Au8 80.39(9) 2_766 .
Au5 Au12 Au8 173.77(3) . .
Au10 Au12 Au8 64.458(19) . .
Au1 Au12 Au8 112.97(2) . .
S9 Au12 Au13 104.45(9) 2_766 2_766
Au5 Au12 Au13 104.75(2) . 2_766
Au10 Au12 Au13 68.37(2) . 2_766
Au1 Au12 Au13 56.381(15) . 2_766
Au8 Au12 Au13 70.15(2) . 2_766
S9 Au12 Au7 145.14(9) 2_766 .
Au5 Au12 Au7 60.436(19) . .
Au10 Au12 Au7 59.210(19) . .
Au1 Au12 Au7 58.360(15) . .
Au8 Au12 Au7 117.27(2) . .
Au13 Au12 Au7 109.76(2) 2_766 .
S9 Au12 Au4 88.44(9) 2_766 2_766
Au5 Au12 Au4 57.131(18) . 2_766
Au10 Au12 Au4 111.93(2) . 2_766
Au1 Au12 Au4 57.302(14) . 2_766
Au8 Au12 Au4 120.16(2) . 2_766
Au13 Au12 Au4 56.255(19) 2_766 2_766
Au7 Au12 Au4 104.92(2) . 2_766
S9 Au12 Au3 44.80(9) 2_766 2_766
Au5 Au12 Au3 60.935(18) . 2_766
Au10 Au12 Au3 168.73(2) . 2_766
Au1 Au12 Au3 108.319(19) . 2_766
Au8 Au12 Au3 123.30(2) . 2_766
Au13 Au12 Au3 105.40(2) 2_766 2_766
Au7 Au12 Au3 116.95(2) . 2_766
Au4 Au12 Au3 57.667(17) 2_766 2_766
S9 Au12 Au9 104.98(9) 2_766 .
Au5 Au12 Au9 112.38(2) . .
Au10 Au12 Au9 59.934(18) . .
Au1 Au12 Au9 109.35(2) . .
Au8 Au12 Au9 69.084(18) . .
Au13 Au12 Au9 123.84(2) 2_766 .
Au7 Au12 Au9 60.555(17) . .
Au4 Au12 Au9 165.29(2) 2_766 .
Au3 Au12 Au9 129.00(2) 2_766 .
S2 Au13 Au7 150.75(9) 2_766 .
S2 Au13 Au1 143.43(9) 2_766 .
Au7 Au13 Au1 62.773(16) . .
S2 Au13 Au4 131.60(9) 2_766 .
Au7 Au13 Au4 65.87(2) . .
Au1 Au13 Au4 60.644(15) . .
S2 Au13 Au12 93.75(9) 2_766 2_766
Au7 Au13 Au12 115.36(2) . 2_766
Au1 Au13 Au12 58.952(15) . 2_766
Au4 Au13 Au12 63.068(19) . 2_766
S2 Au13 Au11 86.22(9) 2_766 .
Au7 Au13 Au11 65.965(19) . .
Au1 Au13 Au11 115.34(2) . .
Au4 Au13 Au11 125.08(2) . .
Au12 Au13 Au11 167.96(3) 2_766 .
S2 Au13 Au6 96.56(9) 2_766 .
Au7 Au13 Au6 66.53(2) . .
Au1 Au13 Au6 117.96(2) . .
Au4 Au13 Au6 67.61(2) . .
Au12 Au13 Au6 121.65(3) 2_766 .
Au11 Au13 Au6 70.243(19) . .
S2 Au13 Au5 119.49(9) 2_766 .
Au7 Au13 Au5 57.657(19) . .
Au1 Au13 Au5 55.672(15) . .
Au4 Au13 Au5 107.84(2) . .
Au12 Au13 Au5 105.23(2) 2_766 .
Au11 Au13 Au5 64.744(18) . .
Au6 Au13 Au5 118.19(2) . .
S2 Au13 Au10 89.19(9) 2_766 2_766
Au7 Au13 Au10 110.27(2) . 2_766
Au1 Au13 Au10 55.393(14) . 2_766
Au4 Au13 Au10 104.67(2) . 2_766
Au12 Au13 Au10 52.490(17) 2_766 2_766
Au11 Au13 Au10 115.48(2) . 2_766
Au6 Au13 Au10 172.25(3) . 2_766
Au5 Au13 Au10 62.580(18) . 2_766
C63 S1 Au9 103.7(6) . .
C63 S1 Au8 103.8(6) . .
Au9 S1 Au8 100.17(14) . .
C12 S3 Au11 107.2(5) . .
C12 S3 Au5 106.7(4) . .
Au11 S3 Au5 92.50(13) . .
C1 S2 Au8 100.7(5) . .
C1 S2 Au13 101.3(5) . 2_766
Au8 S2 Au13 94.46(13) . 2_766
C4 S4 Au6 107.2(5) . .
C4 S4 Au11 104.8(6) . .
Au6 S4 Au11 100.39(14) . .
C3 S5 Au6 102.6(5) . .
C3 S5 Au4 101.8(5) . .
Au6 S5 Au4 89.74(12) . .
C19 S6 Au9 110.3(5) . .
C19 S6 Au7 111.4(5) . .
Au9 S6 Au7 85.07(12) . .
C39 S7 Au3 104.5(5) . .
C39 S7 Au2 102.8(5) . .
Au3 S7 Au2 98.59(13) . .
C2 S8 Au2 101.8(5) . .
C2 S8 Au10 108.7(5) . .
Au2 S8 Au10 91.35(13) . .
C31 S9 Au3 105.6(5) . .
C31 S9 Au12 110.9(5) . 2_766
Au3 S9 Au12 88.23(13) . 2_766
C50 C1 S2 111.9(13) . .
C24 C2 S8 111.3(10) . .
C36 C3 S5 113.5(12) . .
C5 C4 S4 110.5(12) . .
C6 C5 C4 114.4(14) . .
C7 C6 C11 117.3(15) . .
C7 C6 C5 122.4(16) . .
C11 C6 C5 120.3(16) . .
C8 C7 C6 122.2(17) . .
C7 C8 C9 120.6(18) . .
C10 C9 C8 119.6(16) . .
C11 C10 C9 119.3(17) . .
C10 C11 C6 121.0(17) . .
C13 C12 S3 111.7(11) . .
C14 C13 C12 114.0(13) . .
C15 C14 C18 119.0(15) . .
C15 C14 C13 120.8(15) . .
C18 C14 C13 120.2(13) . .
C14 C15 C16 120.1(17) . .
C17 C16 C15 120.9(16) . .
C16 C17 C71 119.8(17) . .
C14 C18 C71 120.7(17) . .
C20 C19 S6 116.6(11) . .
C19 C20 C21 112.8(12) . .
C62 C21 C22 120.6(16) . .
C62 C21 C20 119.8(15) . .
C22 C21 C20 119.6(15) . .
C21 C22 C23 119.8(16) . .
C60 C23 C22 120.9(18) . .
C25 C24 C2 114.2(13) . .
C30 C25 C26 117.6(14) . .
C30 C25 C24 121.0(14) . .
C26 C25 C24 121.4(13) . .
C27 C26 C25 121.5(15) . .
C26 C27 C28 120.5(17) . .
C27 C28 C29 120.4(16) . .
C28 C29 C30 118.6(16) . .
C25 C30 C29 121.3(15) . .
C32 C31 S9 115.5(10) . .
C31 C32 C33 113.6(12) . .
C34 C33 C45 118.2(14) . .
C34 C33 C32 123.7(14) . .
C45 C33 C32 117.9(13) . .
C43 C35 C34 119.0(15) . .
C33 C34 C35 122.6(15) . .
C49 C37 C38 116.8(15) . .
C49 C37 C36 122.6(16) . .
C38 C37 C36 120.6(15) . .
C46 C38 C37 122.0(16) . .
C37 C36 C3 113.0(13) . .
C40 C39 S7 112.3(10) . .
C59 C41 C42 120.8(17) . .
C59 C41 C40 117.6(17) . .
C42 C41 C40 121.5(15) . .
C41 C40 C39 114.0(13) . .
C56 C42 C41 120.2(18) . .
C44 C45 C33 119.7(14) . .
C35 C43 C44 119.1(16) . .
C45 C44 C43 121.3(16) . .
C38 C46 C47 119.3(18) . .
C46 C47 C48 120.7(18) . .
C37 C49 C48 121.7(17) . .
C49 C48 C47 119.4(18) . .
C52 C51 C55 119.7(17) . .
C52 C51 C50 120.7(18) . .
C55 C51 C50 119.6(16) . .
C72 C55 C51 120.0(18) . .
C51 C50 C1 114.0(13) . .
C51 C52 C53 121(2) . .
C72 C54 C53 121(2) . .
C54 C53 C52 117(2) . .
C41 C59 C58 119(2) . .
C57 C58 C59 121.2(19) . .
C42 C56 C57 120(2) . .
C58 C57 C56 118.9(18) . .
C21 C62 C61 119.2(18) . .
C60 C61 C62 121.1(18) . .
C23 C60 C61 118.5(17) . .
C66 C65 C69 119(2) . .
C66 C65 C64 121.1(18) . .
C69 C65 C64 119.8(18) . .
C64 C63 S1 113.1(12) . .
C63 C64 C65 115.3(14) . .
C65 C69 C70 121(2) . .
C66 C67 C68 121(2) . .
C65 C66 C67 120(2) . .
C67 C68 C70 121(2) . .
C68 C70 C69 118(3) . .
C18 C71 C17 119(2) . .
C55 C72 C54 121(2) . .
F7 P3 F8 90.1(19) . .
F7 P3 F5 172(2) . .
F8 P3 F5 94(2) . .
F7 P3 F6 84.9(17) . .
F8 P3 F6 171(3) . .
F5 P3 F6 89.8(16) . .
F7 P3 F13 81(2) . .
F8 P3 F13 92(3) . .
F5 P3 F13 92(2) . .
F6 P3 F13 80(2) . .
F7 P3 F11 109.0(18) . .
F8 P3 F11 94(3) . .
F5 P3 F11 77.5(16) . .
F6 P3 F11 94.9(17) . .
F13 P3 F11 169(2) . .

loop_
_geom_bond_atom_site_label_1
_geom_bond_atom_site_label_2
_geom_bond_distance
_geom_bond_site_symmetry_2
Au1 Au13 2.7432(5) 2_766
Au1 Au13 2.7432(5) .
Au1 Au10 2.8062(5) .
Au1 Au10 2.8062(5) 2_766
Au1 Au5 2.8172(5) .
Au1 Au5 2.8172(5) 2_766
Au1 Au4 2.8197(5) 2_766
Au1 Au4 2.8198(5) .
Au1 Au12 2.8222(5) 2_766
Au1 Au12 2.8223(5) .
Au1 Au7 2.8385(5) 2_766
Au1 Au7 2.8385(5) .
Au2 S7 2.298(4) .
Au2 S8 2.303(4) .
Au2 Au4 3.0316(7) .
Au2 Au5 3.1520(8) 2_766
Au2 Au10 3.3175(7) .
Au3 S7 2.291(3) .
Au3 S9 2.292(4) .
Au3 Au4 3.0414(7) .
Au3 Au5 3.0703(8) 2_766
Au3 Au12 3.2509(7) 2_766
Au4 S5 2.391(3) .
Au4 Au5 2.7799(7) 2_766
Au4 Au13 2.8396(8) .
Au4 Au10 2.9245(7) .
Au4 Au7 3.0176(7) .
Au4 Au12 3.0446(8) 2_766
Au4 Au6 3.3148(7) .
Au5 S3 2.352(4) .
Au5 Au12 2.7424(8) .
Au5 Au4 2.7798(7) 2_766
Au5 Au7 2.8940(8) .
Au5 Au3 3.0702(8) 2_766
Au5 Au2 3.1521(8) 2_766
Au5 Au13 3.2217(8) .
Au5 Au10 3.3479(8) 2_766
Au5 Au11 3.3572(7) .
Au6 S4 2.299(4) .
Au6 S5 2.306(4) .
Au6 Au13 3.1052(8) .
Au6 Au7 3.2054(7) .
Au7 S6 2.388(3) .
Au7 Au13 2.7067(8) .
Au7 Au10 2.8449(7) .
Au7 Au12 2.9918(8) .
Au7 Au11 3.1423(8) .
Au7 Au9 3.1729(7) .
Au8 S2 2.300(4) .
Au8 S1 2.305(4) .
Au8 Au12 2.9178(8) .
Au8 Au10 3.0267(7) .
Au9 S1 2.295(4) .
Au9 S6 2.304(4) .
Au9 Au10 3.0483(8) .
Au9 Au12 3.2817(8) .
Au10 S8 2.334(3) .
Au10 Au12 2.7515(7) .
Au10 Au13 3.2244(8) 2_766
Au10 Au5 3.3480(8) 2_766
Au11 S3 2.295(4) .
Au11 S4 2.305(4) .
Au11 Au13 3.0423(8) .
Au12 S9 2.377(4) 2_766
Au12 Au13 2.9774(8) 2_766
Au12 Au4 3.0445(8) 2_766
Au12 Au3 3.2507(7) 2_766
Au13 S2 2.316(3) 2_766
Au13 Au12 2.9774(8) 2_766
Au13 Au10 3.2244(8) 2_766
S1 C63 1.827(15) .
S3 C12 1.851(16) .
S2 C1 1.810(16) .
S2 Au13 2.316(3) 2_766
S4 C4 1.830(18) .
S5 C3 1.834(17) .
S6 C19 1.801(15) .
S7 C39 1.804(14) .
S8 C2 1.823(15) .
S9 C31 1.818(14) .
S9 Au12 2.377(4) 2_766
C1 C50 1.49(2) .
C2 C24 1.51(2) .
C3 C36 1.53(2) .
C4 C5 1.53(2) .
C5 C6 1.50(2) .
C6 C7 1.38(2) .
C6 C11 1.41(2) .
C7 C8 1.34(3) .
C8 C9 1.38(3) .
C9 C10 1.38(3) .
C10 C11 1.38(2) .
C12 C13 1.505(19) .
C13 C14 1.49(2) .
C14 C15 1.38(2) .
C14 C18 1.39(2) .
C15 C16 1.39(3) .
C16 C17 1.36(3) .
C17 C71 1.40(3) .
C18 C71 1.40(3) .
C19 C20 1.51(2) .
C20 C21 1.53(2) .
C21 C62 1.36(2) .
C21 C22 1.39(2) .
C22 C23 1.40(2) .
C23 C60 1.38(3) .
C24 C25 1.48(2) .
C25 C30 1.38(2) .
C25 C26 1.43(2) .
C26 C27 1.36(2) .
C27 C28 1.39(2) .
C28 C29 1.40(3) .
C29 C30 1.43(2) .
C31 C32 1.47(2) .
C32 C33 1.54(2) .
C33 C34 1.36(2) .
C33 C45 1.39(2) .
C35 C43 1.38(3) .
C35 C34 1.38(2) .
C37 C49 1.38(2) .
C37 C38 1.41(2) .
C37 C36 1.50(2) .
C38 C46 1.37(2) .
C39 C40 1.56(2) .
C41 C59 1.38(2) .
C41 C42 1.37(2) .
C41 C40 1.53(2) .
C42 C56 1.38(3) .
C45 C44 1.39(2) .
C43 C44 1.36(3) .
C46 C47 1.37(3) .
C47 C48 1.37(3) .
C49 C48 1.39(3) .
C51 C52 1.39(3) .
C51 C55 1.39(2) .
C51 C50 1.51(2) .
C55 C72 1.37(2) .
C52 C53 1.41(3) .
C54 C72 1.38(3) .
C54 C53 1.41(4) .
C59 C58 1.40(3) .
C58 C57 1.37(3) .
C56 C57 1.40(3) .
C62 C61 1.42(2) .
C61 C60 1.38(3) .
C65 C66 1.37(3) .
C65 C69 1.38(3) .
C65 C64 1.50(3) .
C63 C64 1.47(2) .
C69 C70 1.40(3) .
C67 C66 1.36(3) .
C67 C68 1.38(4) .
C68 C70 1.35(4) .
F5 P3 1.58(2) .
F6 P3 1.61(3) .
P3 F7 1.42(3) .
P3 F8 1.45(3) .
P3 F13 1.65(5) .
P3 F11 1.79(3) .
